data_2217944
loop_
_publ_author_name
'Turgut Cin, G\"unseli'
'Demirel, Seda'
'Karaday\?i, Nevzat'
'B\"uy\"ukg\"ung\"or, Orhan'

_publ_section_title
;
 1-Acetyl-3-ferrocenyl-5-(2-nitrophenyl)-2-pyrazoline
;
_journal_coeditor_code HY2116
_journal_issue 4
_journal_name_full 'Acta Crystallographica Section E'
_journal_page_first m514
_journal_page_last m515
_journal_paper_doi 10.1107/S1600536808004236
_journal_volume 64
_journal_year 2008
_chemical_formula_iupac '[Fe (C5 H5) (C16 H14 N3 O3)]'
_chemical_formula_moiety 'C21 H19 Fe N3 O3'
_chemical_formula_sum 'C21 H19 Fe N3 O3'
_chemical_formula_weight 417.24
_chemical_name_systematic
;
1-Acetyl-3-ferrocenyl-5-(2-nitrophenyl)-2-pyrazoline
;
_space_group_IT_number 61
_symmetry_cell_setting orthorhombic
_symmetry_space_group_name_Hall '-P 2ac 2ab'
_symmetry_space_group_name_H-M 'P b c a'
_atom_sites_solution_hydrogens geom
_atom_sites_solution_primary direct
_atom_sites_solution_secondary difmap
_cell_angle_alpha 90.00
_cell_angle_beta 90.00
_cell_angle_gamma 90.00
_cell_formula_units_Z 8
_cell_length_a 8.6691(6)
_cell_length_b 13.4779(7)
_cell_length_c 31.4930(15)
_cell_measurement_reflns_used 16565
_cell_measurement_temperature 296
_cell_measurement_theta_max 27.94
_cell_measurement_theta_min 1.64
_cell_volume 3679.7(4)
_computing_cell_refinement 'X-AREA (Stoe & Cie, 2002)'
_computing_data_collection 'X-AREA (Stoe & Cie, 2002)'
_computing_data_reduction 'X-RED32 (Stoe & Cie, 2002)'
_computing_molecular_graphics 'ORTEP-3 (Farrugia, 1997)'
_computing_publication_material
;
WinGX (Farrugia, 1999) and PLATON (Spek, 2003)
;
_computing_structure_refinement 'SHELXL97 (Sheldrick, 2008)'
_computing_structure_solution 'SHELXS97 (Sheldrick, 2008)'
_diffrn_ambient_temperature 296(2)
_diffrn_measured_fraction_theta_full 0.999
_diffrn_measured_fraction_theta_max 0.999
_diffrn_measurement_device_type 'Stoe IPDSII'
_diffrn_measurement_method \w
_diffrn_radiation_monochromator graphite
_diffrn_radiation_source 'fine-focus sealed tube'
_diffrn_radiation_type MoK\a
_diffrn_radiation_wavelength 0.71073
_diffrn_reflns_av_R_equivalents 0.0610
_diffrn_reflns_av_sigmaI/netI 0.0418
_diffrn_reflns_limit_h_max 10
_diffrn_reflns_limit_h_min -10
_diffrn_reflns_limit_k_max 13
_diffrn_reflns_limit_k_min -16
_diffrn_reflns_limit_l_max 38
_diffrn_reflns_limit_l_min -38
_diffrn_reflns_number 17799
_diffrn_reflns_theta_full 26.00
_diffrn_reflns_theta_max 26.00
_diffrn_reflns_theta_min 2.59
_exptl_absorpt_coefficient_mu 0.848
_exptl_absorpt_correction_T_max 0.8615
_exptl_absorpt_correction_T_min 0.6362
_exptl_absorpt_correction_type integration
_exptl_absorpt_process_details '(X-RED32; Stoe & Cie, 2002)'
_exptl_crystal_colour red
_exptl_crystal_density_diffrn 1.506
_exptl_crystal_density_method 'not measured'
_exptl_crystal_description prism
_exptl_crystal_F_000 1728
_exptl_crystal_size_max 0.50
_exptl_crystal_size_mid 0.31
_exptl_crystal_size_min 0.06
_refine_diff_density_max 0.192
_refine_diff_density_min -0.288
_refine_ls_extinction_method none
_refine_ls_goodness_of_fit_ref 0.938
_refine_ls_hydrogen_treatment constr
_refine_ls_matrix_type full
_refine_ls_number_parameters 253
_refine_ls_number_reflns 3613
_refine_ls_number_restraints 0
_refine_ls_restrained_S_all 0.938
_refine_ls_R_factor_all 0.0679
_refine_ls_R_factor_gt 0.0371
_refine_ls_shift/su_max 0.001
_refine_ls_shift/su_mean 0.000
_refine_ls_structure_factor_coef Fsqd
_refine_ls_weighting_details 'calc w=1/[\s^2^(Fo^2^)+(0.0440P)^2^] where P=(Fo^2^+2Fc^2^)/3'
_refine_ls_weighting_scheme calc
_refine_ls_wR_factor_gt 0.0769
_refine_ls_wR_factor_ref 0.0860
_reflns_number_gt 2409
_reflns_number_total 3613
_reflns_threshold_expression I>2\s(I)
_cod_data_source_file hy2116.cif
_cod_data_source_block I
_cod_database_code 2217944
_cod_database_fobs_code 2217944

loop_
_symmetry_equiv_pos_as_xyz
'x, y, z'
'-x+1/2, -y, z+1/2'
'x+1/2, -y+1/2, -z'
'-x, y+1/2, -z+1/2'
'-x, -y, -z'
'x-1/2, y, -z-1/2'
'-x-1/2, y-1/2, z'
'x, -y-1/2, z-1/2'

loop_
_atom_site_type_symbol
_atom_site_label
_atom_site_fract_x
_atom_site_fract_y
_atom_site_fract_z
_atom_site_U_iso_or_equiv
_atom_site_adp_type
_atom_site_calc_flag
_atom_site_refinement_flags
_atom_site_occupancy
C C1 0.4226(3) 0.55162(19) 0.68996(7) 0.0419(6) Uani d . 1
C C2 0.3958(3) 0.5738(2) 0.73262(8) 0.0481(7) Uani d . 1
C C3 0.4637(4) 0.5207(2) 0.76547(9) 0.0617(8) Uani d . 1
H H3 0.4434 0.5376 0.7935 0.074 Uiso calc R 1
C C4 0.5601(4) 0.4437(2) 0.75645(9) 0.0674(9) Uani d . 1
H H4 0.6058 0.4078 0.7783 0.081 Uiso calc R 1
C C5 0.5895(4) 0.4195(2) 0.71485(10) 0.0636(8) Uani d . 1
H H5 0.6561 0.3675 0.7085 0.076 Uiso calc R 1
C C6 0.5201(3) 0.4723(2) 0.68231(9) 0.0518(7) Uani d . 1
H H6 0.5398 0.4539 0.6544 0.062 Uiso calc R 1
C C7 0.3550(3) 0.61147(18) 0.65354(7) 0.0413(6) Uani d . 1
H H7 0.2483 0.6299 0.6601 0.050 Uiso calc R 1
C C8 0.4494(3) 0.70502(18) 0.64348(7) 0.0434(6) Uani d . 1
H H8A 0.3860 0.7642 0.6452 0.052 Uiso calc R 1
H H8B 0.5363 0.7118 0.6627 0.052 Uiso calc R 1
C C9 0.5024(3) 0.68659(19) 0.59887(8) 0.0409(6) Uani d . 1
C C10 0.2617(3) 0.48364(19) 0.60260(8) 0.0461(6) Uani d . 1
C C11 0.2627(4) 0.4488(2) 0.55716(9) 0.0591(8) Uani d . 1
H H11A 0.3349 0.4877 0.5411 0.089 Uiso calc PR 0.50
H H11B 0.1614 0.4562 0.5453 0.089 Uiso calc PR 0.50
H H11C 0.2925 0.3802 0.5562 0.089 Uiso calc PR 0.50
H H11D 0.1910 0.3950 0.5539 0.089 Uiso calc PR 0.50
H H11E 0.3644 0.4265 0.5498 0.089 Uiso calc PR 0.50
H H11F 0.2334 0.5025 0.5389 0.089 Uiso calc PR 0.50
C C12 0.6069(3) 0.7528(2) 0.57636(8) 0.0456(6) Uani d . 1
C C13 0.6708(3) 0.84249(19) 0.59343(9) 0.0523(7) Uani d . 1
H H13 0.6467 0.8705 0.6196 0.063 Uiso calc R 1
C C14 0.7769(4) 0.8809(2) 0.56346(10) 0.0593(8) Uani d . 1
H H14 0.8346 0.9387 0.5665 0.071 Uiso calc R 1
C C15 0.7799(4) 0.8165(3) 0.52835(9) 0.0615(8) Uani d . 1
H H15 0.8397 0.8247 0.5041 0.074 Uiso calc R 1
C C16 0.6772(3) 0.7373(2) 0.53603(8) 0.0558(7) Uani d . 1
H H16 0.6586 0.6841 0.5179 0.067 Uiso calc R 1
C C17 1.0530(4) 0.7425(2) 0.60978(10) 0.0635(8) Uani d . 1
H H17 1.1130 0.7984 0.6149 0.076 Uiso calc R 1
C C18 1.0552(4) 0.6843(3) 0.57284(10) 0.0665(9) Uani d . 1
H H18 1.1166 0.6948 0.5491 0.080 Uiso calc R 1
C C19 0.9461(4) 0.6060(2) 0.57837(10) 0.0628(8) Uani d . 1
H H19 0.9238 0.5560 0.5590 0.075 Uiso calc R 1
C C20 0.8795(4) 0.6185(2) 0.61815(9) 0.0560(8) Uani d . 1
H H20 0.8039 0.5782 0.6300 0.067 Uiso calc R 1
C C21 0.9452(4) 0.7019(2) 0.63740(9) 0.0581(8) Uani d . 1
H H21 0.9208 0.7262 0.6642 0.070 Uiso calc R 1
N N1 0.2950(3) 0.6566(2) 0.74518(7) 0.0580(7) Uani d . 1
N N2 0.3604(3) 0.55775(15) 0.61266(6) 0.0421(5) Uani d . 1
N N3 0.4499(2) 0.60674(15) 0.58194(6) 0.0446(5) Uani d . 1
O O1 0.2640(4) 0.72062(19) 0.71980(7) 0.0857(8) Uani d . 1
O O2 0.2464(3) 0.6580(2) 0.78155(7) 0.0818(7) Uani d . 1
O O3 0.1803(2) 0.44698(15) 0.63000(6) 0.0583(5) Uani d . 1
Fe Fe1 0.84006(4) 0.74057(2) 0.581679(10) 0.04091(12) Uani d . 1

loop_
_atom_site_aniso_label
_atom_site_aniso_U_11
_atom_site_aniso_U_22
_atom_site_aniso_U_33
_atom_site_aniso_U_12
_atom_site_aniso_U_13
_atom_site_aniso_U_23
C1 0.0399(16) 0.0440(15) 0.0416(13) -0.0072(12) -0.0011(11) 0.0002(10)
C2 0.0490(17) 0.0539(16) 0.0413(13) -0.0120(13) 0.0013(12) -0.0019(12)
C3 0.074(2) 0.068(2) 0.0428(14) -0.0177(18) -0.0069(15) 0.0037(14)
C4 0.082(3) 0.062(2) 0.0585(19) -0.0102(18) -0.0196(17) 0.0154(15)
C5 0.066(2) 0.0507(17) 0.074(2) 0.0045(15) -0.0186(17) 0.0042(14)
C6 0.0549(19) 0.0486(16) 0.0519(14) 0.0029(13) -0.0086(13) -0.0040(12)
C7 0.0393(15) 0.0431(13) 0.0415(12) 0.0030(12) 0.0012(11) -0.0015(10)
C8 0.0465(17) 0.0377(14) 0.0459(13) -0.0015(11) -0.0004(12) -0.0004(10)
C9 0.0366(15) 0.0453(14) 0.0410(12) 0.0036(12) 0.0000(11) 0.0027(11)
C10 0.0453(17) 0.0407(15) 0.0523(14) 0.0038(12) -0.0092(14) -0.0006(12)
C11 0.065(2) 0.0535(17) 0.0591(17) -0.0014(15) -0.0124(15) -0.0099(14)
C12 0.0397(13) 0.0507(15) 0.0463(13) 0.0012(12) -0.0023(10) 0.0069(12)
C13 0.0491(17) 0.0425(14) 0.0654(17) 0.0040(13) 0.0066(14) 0.0035(12)
C14 0.0485(18) 0.0491(17) 0.080(2) 0.0027(14) 0.0036(16) 0.0182(15)
C15 0.0476(18) 0.081(2) 0.0553(16) -0.0004(16) 0.0005(14) 0.0281(16)
C16 0.0494(17) 0.0726(19) 0.0453(13) -0.0041(15) -0.0064(12) 0.0084(13)
C17 0.0484(18) 0.0617(19) 0.080(2) -0.0082(16) -0.0178(15) 0.0164(17)
C18 0.051(2) 0.077(2) 0.072(2) 0.0194(16) 0.0159(15) 0.0255(17)
C19 0.066(2) 0.0487(17) 0.0741(19) 0.0129(14) 0.0016(18) -0.0015(15)
C20 0.0488(19) 0.0531(17) 0.0661(18) 0.0028(13) 0.0005(14) 0.0162(14)
C21 0.063(2) 0.0604(19) 0.0511(15) 0.0017(15) -0.0096(15) 0.0077(13)
N1 0.0575(17) 0.0695(17) 0.0470(13) -0.0097(13) 0.0061(12) -0.0141(12)
N2 0.0446(14) 0.0448(12) 0.0370(10) -0.0040(10) -0.0023(9) -0.0012(8)
N3 0.0421(13) 0.0491(12) 0.0427(10) -0.0009(10) -0.0021(11) 0.0011(10)
O1 0.118(2) 0.0697(16) 0.0695(14) 0.0264(15) 0.0219(14) -0.0057(12)
O2 0.0805(18) 0.114(2) 0.0514(12) -0.0059(15) 0.0203(12) -0.0183(12)
O3 0.0565(14) 0.0540(12) 0.0644(12) -0.0097(10) -0.0030(10) 0.0044(9)
Fe1 0.0390(2) 0.0419(2) 0.04183(17) 0.00169(17) 0.00009(16) 0.00513(16)

loop_
_atom_type_symbol
_atom_type_description
_atom_type_scat_dispersion_real
_atom_type_scat_dispersion_imag
_atom_type_scat_source
C C 0.0033 0.0016 'International Tables Vol C Tables 4.2.6.8 and 6.1.1.4'
H H 0.0000 0.0000 'International Tables Vol C Tables 4.2.6.8 and 6.1.1.4'
N N 0.0061 0.0033 'International Tables Vol C Tables 4.2.6.8 and 6.1.1.4'
O O 0.0106 0.0060 'International Tables Vol C Tables 4.2.6.8 and 6.1.1.4'
Fe Fe 0.3463 0.8444 'International Tables Vol C Tables 4.2.6.8 and 6.1.1.4'

loop_
_geom_angle_atom_site_label_1
_geom_angle_atom_site_label_2
_geom_angle_atom_site_label_3
_geom_angle
C6 C1 C2 115.7(2)
C6 C1 C7 120.9(2)
C2 C1 C7 123.3(2)
C3 C2 C1 122.4(3)
C3 C2 N1 116.3(3)
C1 C2 N1 121.3(2)
C4 C3 C2 119.8(3)
C4 C3 H3 120.1
C2 C3 H3 120.1
C3 C4 C5 119.6(3)
C3 C4 H4 120.2
C5 C4 H4 120.2
C4 C5 C6 120.2(3)
C4 C5 H5 119.9
C6 C5 H5 119.9
C1 C6 C5 122.2(3)
C1 C6 H6 118.9
C5 C6 H6 118.9
N2 C7 C1 112.7(2)
N2 C7 C8 101.87(19)
C1 C7 C8 112.7(2)
N2 C7 H7 109.8
C1 C7 H7 109.8
C8 C7 H7 109.8
C9 C8 C7 102.7(2)
C9 C8 H8A 111.2
C7 C8 H8A 111.2
C9 C8 H8B 111.2
C7 C8 H8B 111.2
H8A C8 H8B 109.1
N3 C9 C12 122.1(2)
N3 C9 C8 114.8(2)
C12 C9 C8 123.1(2)
O3 C10 N2 120.0(2)
O3 C10 C11 123.3(3)
N2 C10 C11 116.7(3)
C10 C11 H11A 109.5
C10 C11 H11B 109.5
H11A C11 H11B 109.5
C10 C11 H11C 109.5
H11A C11 H11C 109.5
H11B C11 H11C 109.5
C10 C11 H11D 109.5
H11A C11 H11D 141.1
H11B C11 H11D 56.3
H11C C11 H11D 56.3
C10 C11 H11E 109.5
H11A C11 H11E 56.3
H11B C11 H11E 141.1
H11C C11 H11E 56.3
H11D C11 H11E 109.5
C10 C11 H11F 109.5
H11A C11 H11F 56.3
H11B C11 H11F 56.3
H11C C11 H11F 141.1
H11D C11 H11F 109.5
H11E C11 H11F 109.5
C16 C12 C13 107.0(2)
C16 C12 C9 127.6(3)
C13 C12 C9 125.1(2)
C16 C12 Fe1 68.67(15)
C13 C12 Fe1 69.73(16)
C9 C12 Fe1 121.89(18)
C14 C13 C12 108.0(3)
C14 C13 Fe1 70.04(17)
C12 C13 Fe1 69.09(15)
C14 C13 H13 126.0
C12 C13 H13 126.0
Fe1 C13 H13 126.5
C15 C14 C13 108.1(3)
C15 C14 Fe1 69.23(17)
C13 C14 Fe1 69.50(16)
C15 C14 H14 126.0
C13 C14 H14 126.0
Fe1 C14 H14 126.9
C14 C15 C16 108.7(3)
C14 C15 Fe1 70.50(16)
C16 C15 Fe1 68.89(15)
C14 C15 H15 125.6
C16 C15 H15 125.6
Fe1 C15 H15 126.5
C15 C16 C12 108.2(3)
C15 C16 Fe1 70.33(16)
C12 C16 Fe1 70.16(15)
C15 C16 H16 125.9
C12 C16 H16 125.9
Fe1 C16 H16 125.2
C21 C17 C18 108.0(3)
C21 C17 Fe1 70.08(17)
C18 C17 Fe1 69.33(18)
C21 C17 H17 126.0
C18 C17 H17 126.0
Fe1 C17 H17 126.1
C17 C18 C19 107.6(3)
C17 C18 Fe1 70.44(18)
C19 C18 Fe1 69.60(18)
C17 C18 H18 126.2
C19 C18 H18 126.2
Fe1 C18 H18 125.4
C20 C19 C18 107.2(3)
C20 C19 Fe1 70.00(17)
C18 C19 Fe1 69.32(17)
C20 C19 H19 126.4
C18 C19 H19 126.4
Fe1 C19 H19 125.8
C19 C20 C21 108.6(3)
C19 C20 Fe1 70.08(16)
C21 C20 Fe1 70.33(16)
C19 C20 H20 125.7
C21 C20 H20 125.7
Fe1 C20 H20 125.5
C17 C21 C20 108.6(3)
C17 C21 Fe1 70.24(16)
C20 C21 Fe1 69.58(16)
C17 C21 H21 125.7
C20 C21 H21 125.7
Fe1 C21 H21 126.1
O1 N1 O2 122.3(3)
O1 N1 C2 119.8(2)
O2 N1 C2 117.9(3)
C10 N2 N3 122.3(2)
C10 N2 C7 123.1(2)
N3 N2 C7 112.77(19)
C9 N3 N2 107.67(19)
C16 Fe1 C18 122.47(13)
C16 Fe1 C15 40.78(12)
C18 Fe1 C15 108.04(13)
C16 Fe1 C12 41.17(11)
C18 Fe1 C12 158.50(14)
C15 Fe1 C12 68.71(11)
C16 Fe1 C20 120.16(13)
C18 Fe1 C20 67.76(12)
C15 Fe1 C20 156.25(14)
C12 Fe1 C20 106.19(11)
C16 Fe1 C19 105.08(13)
C18 Fe1 C19 41.08(13)
C15 Fe1 C19 121.42(14)
C12 Fe1 C19 121.10(13)
C20 Fe1 C19 39.92(12)
C16 Fe1 C13 68.97(12)
C18 Fe1 C13 159.13(14)
C15 Fe1 C13 68.14(12)
C12 Fe1 C13 41.18(11)
C20 Fe1 C13 124.17(12)
C19 Fe1 C13 158.78(13)
C16 Fe1 C21 156.74(12)
C18 Fe1 C21 67.26(13)
C15 Fe1 C21 161.94(14)
C12 Fe1 C21 122.28(12)
C20 Fe1 C21 40.08(12)
C19 Fe1 C21 67.40(13)
C13 Fe1 C21 109.62(12)
C16 Fe1 C17 160.09(13)
C18 Fe1 C17 40.24(13)
C15 Fe1 C17 125.55(13)
C12 Fe1 C17 158.46(12)
C20 Fe1 C17 67.35(12)
C19 Fe1 C17 68.06(14)
C13 Fe1 C17 124.09(13)
C21 Fe1 C17 39.68(12)
C16 Fe1 C14 68.53(13)
C18 Fe1 C14 123.41(13)
C15 Fe1 C14 40.27(13)
C12 Fe1 C14 68.73(12)
C20 Fe1 C14 161.46(12)
C19 Fe1 C14 158.08(13)
C13 Fe1 C14 40.47(11)
C21 Fe1 C14 126.43(13)
C17 Fe1 C14 110.47(13)

loop_
_geom_bond_atom_site_label_1
_geom_bond_atom_site_label_2
_geom_bond_distance
_geom_bond_publ_flag
C1 C6 1.384(4) ?
C1 C2 1.396(3) ?
C1 C7 1.519(3) ?
C2 C3 1.389(4) ?
C2 N1 1.472(4) ?
C3 C4 1.362(5) ?
C3 H3 0.9300 ?
C4 C5 1.374(4) ?
C4 H4 0.9300 ?
C5 C6 1.385(4) ?
C5 H5 0.9300 ?
C6 H6 0.9300 ?
C7 N2 1.478(3) ?
C7 C8 1.536(3) ?
C7 H7 0.9800 ?
C8 C9 1.499(3) ?
C8 H8A 0.9700 ?
C8 H8B 0.9700 ?
C9 N3 1.284(3) ?
C9 C12 1.456(4) ?
C10 O3 1.219(3) ?
C10 N2 1.353(3) ?
C10 C11 1.506(4) ?
C11 H11A 0.9600 ?
C11 H11B 0.9600 ?
C11 H11C 0.9600 ?
C11 H11D 0.9600 ?
C11 H11E 0.9600 ?
C11 H11F 0.9600 ?
C12 C16 1.424(4) ?
C12 C13 1.434(4) ?
C12 Fe1 2.035(3) y
C13 C14 1.416(4) ?
C13 Fe1 2.044(3) y
C13 H13 0.9300 ?
C14 C15 1.407(4) ?
C14 Fe1 2.051(3) y
C14 H14 0.9300 ?
C15 C16 1.411(4) ?
C15 Fe1 2.034(3) y
C15 H15 0.9300 ?
C16 Fe1 2.016(3) y
C16 H16 0.9300 ?
C17 C21 1.389(4) ?
C17 C18 1.403(5) ?
C17 Fe1 2.047(3) y
C17 H17 0.9300 ?
C18 C19 1.428(5) ?
C18 Fe1 2.033(3) y
C18 H18 0.9300 ?
C19 C20 1.390(4) ?
C19 Fe1 2.036(3) y
C19 H19 0.9300 ?
C20 C21 1.398(4) ?
C20 Fe1 2.035(3) y
C20 H20 0.9300 ?
C21 Fe1 2.045(3) y
C21 H21 0.9300 ?
N1 O1 1.206(3) ?
N1 O2 1.221(3) ?
N2 N3 1.405(3) ?

loop_
_geom_hbond_atom_site_label_D
_geom_hbond_atom_site_label_H
_geom_hbond_atom_site_label_A
_geom_hbond_site_symmetry_A
_geom_hbond_distance_DH
_geom_hbond_distance_HA
_geom_hbond_distance_DA
_geom_hbond_angle_DHA
_geom_hbond_publ_flag
C11 H11A N3 . 0.96 2.29 2.788(4) 111.8 y
C8 H8A O3 7_665 0.97 2.57 3.476(3) 154 y
C8 H8B O2 6_657 0.97 2.63 3.551(4) 158 y
C21 H21 O2 6_657 0.93 2.46 3.136(4) 130 y

loop_
_geom_torsion_atom_site_label_1
_geom_torsion_atom_site_label_2
_geom_torsion_atom_site_label_3
_geom_torsion_atom_site_label_4
_geom_torsion
C6 C1 C2 C3 0.7(4)
C7 C1 C2 C3 -177.3(3)
C6 C1 C2 N1 179.6(3)
C7 C1 C2 N1 1.7(4)
C1 C2 C3 C4 -0.1(5)
N1 C2 C3 C4 -179.1(3)
C2 C3 C4 C5 0.1(5)
C3 C4 C5 C6 -0.7(5)
C2 C1 C6 C5 -1.3(4)
C7 C1 C6 C5 176.7(3)
C4 C5 C6 C1 1.3(5)
C6 C1 C7 N2 19.3(3)
C2 C1 C7 N2 -162.9(2)
C6 C1 C7 C8 -95.4(3)
C2 C1 C7 C8 82.5(3)
N2 C7 C8 C9 -3.4(3)
C1 C7 C8 C9 117.6(2)
C7 C8 C9 N3 3.9(3)
C7 C8 C9 C12 -175.3(2)
N3 C9 C12 C16 -6.5(4)
C8 C9 C12 C16 172.7(3)
N3 C9 C12 C13 -179.4(3)
C8 C9 C12 C13 -0.3(4)
N3 C9 C12 Fe1 -93.0(3)
C8 C9 C12 Fe1 86.2(3)
C16 C12 C13 C14 0.7(3)
C9 C12 C13 C14 174.8(3)
Fe1 C12 C13 C14 59.4(2)
C16 C12 C13 Fe1 -58.77(19)
C9 C12 C13 Fe1 115.4(3)
C12 C13 C14 C15 -0.2(3)
Fe1 C13 C14 C15 58.6(2)
C12 C13 C14 Fe1 -58.83(19)
C13 C14 C15 C16 -0.4(3)
Fe1 C14 C15 C16 58.4(2)
C13 C14 C15 Fe1 -58.8(2)
C14 C15 C16 C12 0.8(3)
Fe1 C15 C16 C12 60.21(19)
C14 C15 C16 Fe1 -59.4(2)
C13 C12 C16 C15 -0.9(3)
C9 C12 C16 C15 -174.8(3)
Fe1 C12 C16 C15 -60.3(2)
C13 C12 C16 Fe1 59.44(19)
C9 C12 C16 Fe1 -114.5(3)
C21 C17 C18 C19 -0.3(4)
Fe1 C17 C18 C19 -59.9(2)
C21 C17 C18 Fe1 59.7(2)
C17 C18 C19 C20 0.4(3)
Fe1 C18 C19 C20 -60.0(2)
C17 C18 C19 Fe1 60.4(2)
C18 C19 C20 C21 -0.4(3)
Fe1 C19 C20 C21 -60.0(2)
C18 C19 C20 Fe1 59.6(2)
C18 C17 C21 C20 0.0(4)
Fe1 C17 C21 C20 59.2(2)
C18 C17 C21 Fe1 -59.2(2)
C19 C20 C21 C17 0.2(3)
Fe1 C20 C21 C17 -59.6(2)
C19 C20 C21 Fe1 59.9(2)
C3 C2 N1 O1 161.2(3)
C1 C2 N1 O1 -17.8(4)
C3 C2 N1 O2 -18.3(4)
C1 C2 N1 O2 162.7(3)
O3 C10 N2 N3 -176.0(2)
C11 C10 N2 N3 5.6(4)
O3 C10 N2 C7 -12.4(4)
C11 C10 N2 C7 169.3(2)
C1 C7 N2 C10 76.4(3)
C8 C7 N2 C10 -162.6(2)
C1 C7 N2 N3 -118.6(2)
C8 C7 N2 N3 2.4(3)
C12 C9 N3 N2 176.7(2)
C8 C9 N3 N2 -2.5(3)
C10 N2 N3 C9 165.0(2)
C7 N2 N3 C9 -0.1(3)
C15 C16 Fe1 C18 -79.9(2)
C12 C16 Fe1 C18 161.37(17)
C12 C16 Fe1 C15 -118.8(3)
C15 C16 Fe1 C12 118.8(3)
C15 C16 Fe1 C20 -161.29(19)
C12 C16 Fe1 C20 80.0(2)
C15 C16 Fe1 C19 -120.9(2)
C12 C16 Fe1 C19 120.30(18)
C15 C16 Fe1 C13 80.5(2)
C12 C16 Fe1 C13 -38.25(16)
C15 C16 Fe1 C21 171.5(3)
C12 C16 Fe1 C21 52.7(4)
C15 C16 Fe1 C17 -54.1(5)
C12 C16 Fe1 C17 -172.8(3)
C15 C16 Fe1 C14 36.94(19)
C12 C16 Fe1 C14 -81.82(18)
C17 C18 Fe1 C16 166.73(17)
C19 C18 Fe1 C16 -74.9(2)
C17 C18 Fe1 C15 124.18(19)
C19 C18 Fe1 C15 -117.4(2)
C17 C18 Fe1 C12 -158.3(3)
C19 C18 Fe1 C12 -39.9(4)
C17 C18 Fe1 C20 -80.74(19)
C19 C18 Fe1 C20 37.64(18)
C17 C18 Fe1 C19 -118.4(3)
C17 C18 Fe1 C13 48.4(4)
C19 C18 Fe1 C13 166.8(3)
C17 C18 Fe1 C21 -37.20(18)
C19 C18 Fe1 C21 81.2(2)
C19 C18 Fe1 C17 118.4(3)
C17 C18 Fe1 C14 82.5(2)
C19 C18 Fe1 C14 -159.15(19)
C14 C15 Fe1 C16 120.1(3)
C14 C15 Fe1 C18 -120.8(2)
C16 C15 Fe1 C18 119.1(2)
C14 C15 Fe1 C12 81.82(19)
C16 C15 Fe1 C12 -38.28(18)
C14 C15 Fe1 C20 163.6(3)
C16 C15 Fe1 C20 43.5(4)
C14 C15 Fe1 C19 -163.88(18)
C16 C15 Fe1 C19 76.0(2)
C14 C15 Fe1 C13 37.39(18)
C16 C15 Fe1 C13 -82.7(2)
C14 C15 Fe1 C21 -49.0(5)
C16 C15 Fe1 C21 -169.1(4)
C14 C15 Fe1 C17 -79.7(2)
C16 C15 Fe1 C17 160.19(19)
C16 C15 Fe1 C14 -120.1(3)
C13 C12 Fe1 C16 -118.6(2)
C9 C12 Fe1 C16 121.9(3)
C16 C12 Fe1 C18 -47.3(4)
C13 C12 Fe1 C18 -166.0(3)
C9 C12 Fe1 C18 74.6(4)
C16 C12 Fe1 C15 37.92(18)
C13 C12 Fe1 C15 -80.71(18)
C9 C12 Fe1 C15 159.9(3)
C16 C12 Fe1 C20 -117.56(18)
C13 C12 Fe1 C20 123.81(17)
C9 C12 Fe1 C20 4.4(2)
C16 C12 Fe1 C19 -76.8(2)
C13 C12 Fe1 C19 164.57(17)
C9 C12 Fe1 C19 45.1(3)
C16 C12 Fe1 C13 118.6(2)
C9 C12 Fe1 C13 -119.4(3)
C16 C12 Fe1 C21 -158.19(18)
C13 C12 Fe1 C21 83.18(18)
C9 C12 Fe1 C21 -36.3(3)
C16 C12 Fe1 C17 173.3(3)
C13 C12 Fe1 C17 54.7(4)
C9 C12 Fe1 C17 -64.7(4)
C16 C12 Fe1 C14 81.28(19)
C13 C12 Fe1 C14 -37.35(16)
C9 C12 Fe1 C14 -156.8(2)
C19 C20 Fe1 C16 77.0(2)
C21 C20 Fe1 C16 -163.69(18)
C19 C20 Fe1 C18 -38.7(2)
C21 C20 Fe1 C18 80.6(2)
C19 C20 Fe1 C15 45.6(4)
C21 C20 Fe1 C15 165.0(3)
C19 C20 Fe1 C12 119.41(19)
C21 C20 Fe1 C12 -121.23(19)
C21 C20 Fe1 C19 119.4(3)
C19 C20 Fe1 C13 160.80(19)
C21 C20 Fe1 C13 -79.8(2)
C19 C20 Fe1 C21 -119.4(3)
C19 C20 Fe1 C17 -82.4(2)
C21 C20 Fe1 C17 36.95(19)
C19 C20 Fe1 C14 -169.4(4)
C21 C20 Fe1 C14 -50.0(5)
C20 C19 Fe1 C16 -119.27(19)
C18 C19 Fe1 C16 122.48(19)
C20 C19 Fe1 C18 118.2(3)
C20 C19 Fe1 C15 -160.29(19)
C18 C19 Fe1 C15 81.5(2)
C20 C19 Fe1 C12 -77.7(2)
C18 C19 Fe1 C12 164.07(18)
C18 C19 Fe1 C20 -118.2(3)
C20 C19 Fe1 C13 -48.7(4)
C18 C19 Fe1 C13 -167.0(3)
C20 C19 Fe1 C21 37.44(19)
C18 C19 Fe1 C21 -80.8(2)
C20 C19 Fe1 C17 80.5(2)
C18 C19 Fe1 C17 -37.78(19)
C20 C19 Fe1 C14 171.0(3)
C18 C19 Fe1 C14 52.7(4)
C14 C13 Fe1 C16 -81.2(2)
C12 C13 Fe1 C16 38.25(15)
C14 C13 Fe1 C18 46.1(4)
C12 C13 Fe1 C18 165.5(3)
C14 C13 Fe1 C15 -37.22(19)
C12 C13 Fe1 C15 82.21(17)
C14 C13 Fe1 C12 -119.4(2)
C14 C13 Fe1 C20 165.90(19)
C12 C13 Fe1 C20 -74.68(19)
C14 C13 Fe1 C19 -158.4(3)
C12 C13 Fe1 C19 -39.0(4)
C14 C13 Fe1 C21 123.6(2)
C12 C13 Fe1 C21 -116.97(16)
C14 C13 Fe1 C17 81.8(2)
C12 C13 Fe1 C17 -158.78(15)
C12 C13 Fe1 C14 119.4(2)
C17 C21 Fe1 C16 157.6(3)
C20 C21 Fe1 C16 37.9(4)
C17 C21 Fe1 C18 37.7(2)
C20 C21 Fe1 C18 -82.0(2)
C17 C21 Fe1 C15 -40.6(5)
C20 C21 Fe1 C15 -160.3(4)
C17 C21 Fe1 C12 -164.09(19)
C20 C21 Fe1 C12 76.2(2)
C17 C21 Fe1 C20 119.7(3)
C17 C21 Fe1 C19 82.4(2)
C20 C21 Fe1 C19 -37.29(18)
C17 C21 Fe1 C13 -120.1(2)
C20 C21 Fe1 C13 120.17(19)
C20 C21 Fe1 C17 -119.7(3)
C17 C21 Fe1 C14 -77.9(2)
C20 C21 Fe1 C14 162.37(18)
C21 C17 Fe1 C16 -153.8(3)
C18 C17 Fe1 C16 -34.7(5)
C21 C17 Fe1 C18 -119.2(3)
C21 C17 Fe1 C15 165.6(2)
C18 C17 Fe1 C15 -75.2(2)
C21 C17 Fe1 C12 39.1(4)
C18 C17 Fe1 C12 158.3(3)
C21 C17 Fe1 C20 -37.31(18)
C18 C17 Fe1 C20 81.9(2)
C21 C17 Fe1 C19 -80.6(2)
C18 C17 Fe1 C19 38.56(18)
C21 C17 Fe1 C13 79.6(2)
C18 C17 Fe1 C13 -161.24(18)
C18 C17 Fe1 C21 119.2(3)
C21 C17 Fe1 C14 122.9(2)
C18 C17 Fe1 C14 -118.0(2)
C15 C14 Fe1 C16 -37.39(18)
C13 C14 Fe1 C16 82.35(19)
C15 C14 Fe1 C18 78.2(2)
C13 C14 Fe1 C18 -162.08(19)
C13 C14 Fe1 C15 119.7(3)
C15 C14 Fe1 C12 -81.75(19)
C13 C14 Fe1 C12 37.98(17)
C15 C14 Fe1 C20 -159.1(4)
C13 C14 Fe1 C20 -39.3(5)
C15 C14 Fe1 C19 39.4(4)
C13 C14 Fe1 C19 159.1(3)
C15 C14 Fe1 C13 -119.7(3)
C15 C14 Fe1 C21 163.10(19)
C13 C14 Fe1 C21 -77.2(2)
C15 C14 Fe1 C17 121.3(2)
C13 C14 Fe1 C17 -118.96(19)
